data_7054452
loop_
_publ_author_name
'Liu, Xuelin'
'Zhang, Weiqiang'
'Zhang, Guofang'
'Gao, Ziwei'

_publ_section_title
;
 Low-migratory ionic ferrocene-based burning rate catalysts with high
 combustion catalytic efficiency
;
_journal_issue 1
_journal_name_full 'New J. Chem.'
_journal_page_first 155
_journal_paper_doi 10.1039/C4NJ01216J
_journal_volume 39
_journal_year 2015
_chemical_formula_sum 'C14 H17 Fe N4 O3.5'
_chemical_formula_weight 353.16
_chemical_name_systematic
; 
 ? 
;
_space_group_IT_number 2
_symmetry_cell_setting triclinic
_symmetry_space_group_name_Hall '-P 1'
_symmetry_space_group_name_H-M 'P -1'
_atom_sites_solution_hydrogens geom
_atom_sites_solution_primary direct
_atom_sites_solution_secondary difmap
_audit_creation_method SHELXL-97
_cell_angle_alpha 80.833(3)
_cell_angle_beta 87.615(2)
_cell_angle_gamma 87.665(3)
_cell_formula_units_Z 4
_cell_length_a 6.0600(2)
_cell_length_b 12.5298(5)
_cell_length_c 20.6252(5)
_cell_measurement_temperature 296(2)
_cell_volume 1543.82(9)
_computing_structure_refinement 'SHELXL-97 (Sheldrick, 1997)'
_computing_structure_solution 'SHELXS-97 (Sheldrick, 1990)'
_diffrn_ambient_temperature 296(2)
_diffrn_measured_fraction_theta_full 0.999
_diffrn_measured_fraction_theta_max 0.999
_diffrn_radiation_monochromator graphite
_diffrn_radiation_source 'fine-focus sealed tube'
_diffrn_radiation_type MoK\a
_diffrn_radiation_wavelength 0.71073
_diffrn_reflns_av_R_equivalents 0.0314
_diffrn_reflns_av_sigmaI/netI 0.0226
_diffrn_reflns_limit_h_max 7
_diffrn_reflns_limit_h_min -7
_diffrn_reflns_limit_k_max 15
_diffrn_reflns_limit_k_min -15
_diffrn_reflns_limit_l_max 25
_diffrn_reflns_limit_l_min -25
_diffrn_reflns_number 31116
_diffrn_reflns_theta_full 26.00
_diffrn_reflns_theta_max 26.00
_diffrn_reflns_theta_min 3.00
_exptl_absorpt_coefficient_mu 0.999
_exptl_absorpt_correction_T_max 0.9067
_exptl_absorpt_correction_T_min 0.8729
_exptl_absorpt_correction_type multi-scan
_exptl_absorpt_process_details sadabs
_exptl_crystal_density_diffrn 1.519
_exptl_crystal_density_method 'not measured'
_exptl_crystal_F_000 732
_exptl_crystal_size_max 0.14
_exptl_crystal_size_mid 0.13
_exptl_crystal_size_min 0.10
_refine_diff_density_max 1.518
_refine_diff_density_min -0.625
_refine_diff_density_rms 0.095
_refine_ls_extinction_method none
_refine_ls_goodness_of_fit_ref 1.103
_refine_ls_hydrogen_treatment constr
_refine_ls_matrix_type full
_refine_ls_number_parameters 406
_refine_ls_number_reflns 6075
_refine_ls_number_restraints 36
_refine_ls_restrained_S_all 1.212
_refine_ls_R_factor_all 0.0802
_refine_ls_R_factor_gt 0.0677
_refine_ls_shift/su_max 0.001
_refine_ls_shift/su_mean 0.000
_refine_ls_structure_factor_coef Fsqd
_refine_ls_weighting_details 'calc w=1/[\s^2^(Fo^2^)+(0.1096P)^2^+1.7800P] where P=(Fo^2^+2Fc^2^)/3'
_refine_ls_weighting_scheme calc
_refine_ls_wR_factor_gt 0.1896
_refine_ls_wR_factor_ref 0.2023
_reflns_number_gt 4931
_reflns_number_total 6075
_reflns_threshold_expression >2sigma(I)
_cod_data_source_file c4nj01216j2.cif
_cod_data_source_block 1
_cod_depositor_comments 'Adding full bibliography for 7054449--7054458.cif.'
_cod_original_sg_symbol_H-M P-1
_cod_database_code 7054452

loop_
_symmetry_equiv_pos_as_xyz
'x, y, z'
'-x, -y, -z'

loop_
_atom_site_label
_atom_site_type_symbol
_atom_site_fract_x
_atom_site_fract_y
_atom_site_fract_z
_atom_site_U_iso_or_equiv
_atom_site_adp_type
_atom_site_occupancy
_atom_site_symmetry_multiplicity
_atom_site_calc_flag
_atom_site_refinement_flags
Fe1 Fe -0.03101(11) 0.64130(5) 0.15479(3) 0.0472(2) Uani 1 1 d .
C1 C 0.0045(8) 0.6841(4) 0.2446(2) 0.0505(10) Uani 1 1 d .
N1 N 0.0633(8) 0.8155(3) 0.3177(2) 0.0603(10) Uani 1 1 d .
N3 N 0.1556(8) 0.8495(4) 0.4094(2) 0.0647(11) Uani 1 1 d .
C4 C -0.0098(13) 0.5100(5) 0.2268(3) 0.0753(17) Uani 1 1 d .
H4A H -0.0628 0.4379 0.2243 0.090 Uiso 1 1 calc R
C2 C 0.2107(8) 0.6519(5) 0.2191(2) 0.0596(12) Uani 1 1 d .
H2A H 0.3397 0.6973 0.2101 0.072 Uiso 1 1 calc R
C5 C -0.1336(9) 0.5938(5) 0.2499(2) 0.0674(14) Uani 1 1 d .
H5A H -0.2871 0.5907 0.2668 0.081 Uiso 1 1 calc R
C12 C 0.0033(10) 0.8081(4) 0.3792(3) 0.0612(12) Uani 1 1 d .
H12A H -0.1263 0.7783 0.3985 0.073 Uiso 1 1 calc R
N2 N 0.2621(9) 0.8621(5) 0.3060(3) 0.0820(15) Uani 1 1 d .
C3 C 0.2009(11) 0.5462(5) 0.2075(3) 0.0745(17) Uani 1 1 d .
H3A H 0.3215 0.5041 0.1894 0.089 Uiso 1 1 calc R
C11 C -0.0651(12) 0.7904(5) 0.2638(3) 0.0801(18) Uani 1 1 d .
H11A H -0.0470 0.8468 0.2261 0.096 Uiso 1 1 calc R
H11B H -0.2205 0.7894 0.2771 0.096 Uiso 1 1 calc R
C13 C 0.3121(11) 0.8812(5) 0.3639(4) 0.0824(18) Uani 1 1 d .
H13A H 0.4414 0.9132 0.3724 0.099 Uiso 1 1 calc R
C14 C 0.1470(15) 0.8611(7) 0.4795(3) 0.101(2) Uani 1 1 d .
H14A H 0.0141 0.8305 0.5002 0.152 Uiso 1 1 calc R
H14B H 0.1482 0.9364 0.4834 0.152 Uiso 1 1 calc R
H14C H 0.2730 0.8240 0.5005 0.152 Uiso 1 1 calc R
Fe2 Fe 0.44212(12) 0.17528(5) 0.12691(3) 0.0541(2) Uani 1 1 d .
N4 N 0.3684(7) 0.3034(3) 0.31326(18) 0.0512(9) Uani 1 1 d .
N6 N 0.1926(6) 0.3993(3) 0.37512(18) 0.0508(9) Uani 1 1 d .
C15 C 0.3850(8) 0.2624(4) 0.2005(2) 0.0499(10) Uani 1 1 d .
C26 C 0.1820(9) 0.3139(4) 0.3451(2) 0.0550(11) Uani 1 1 d .
H26A H 0.0621 0.2694 0.3466 0.066 Uiso 1 1 calc R
N5 N 0.5071(7) 0.3821(4) 0.3212(2) 0.0619(11) Uani 1 1 d .
C16 C 0.5324(10) 0.3172(4) 0.1520(3) 0.0673(14) Uani 1 1 d .
H16A H 0.6831 0.3376 0.1588 0.081 Uiso 1 1 calc R
C27 C 0.3955(8) 0.4379(4) 0.3596(2) 0.0583(12) Uani 1 1 d .
H27A H 0.4490 0.4976 0.3748 0.070 Uiso 1 1 calc R
C25 C 0.4316(11) 0.2223(4) 0.2705(3) 0.0679(15) Uani 1 1 d .
H25A H 0.3508 0.1570 0.2852 0.082 Uiso 1 1 calc R
H25B H 0.5880 0.2038 0.2743 0.082 Uiso 1 1 calc R
C19 C 0.1858(9) 0.2516(5) 0.1693(3) 0.0633(13) Uani 1 1 d .
H19A H 0.0538 0.2168 0.1905 0.076 Uiso 1 1 calc R
C18 C 0.2078(13) 0.2975(5) 0.1030(3) 0.0810(19) Uani 1 1 d .
H18A H 0.0954 0.3000 0.0700 0.097 Uiso 1 1 calc R
C17 C 0.4195(14) 0.3374(5) 0.0923(3) 0.0825(19) Uani 1 1 d .
H17A H 0.4813 0.3728 0.0500 0.099 Uiso 1 1 calc R
C28 C 0.0222(10) 0.4422(6) 0.4173(3) 0.0790(17) Uani 1 1 d .
H28A H -0.1062 0.3991 0.4201 0.119 Uiso 1 1 calc R
H28B H -0.0166 0.5156 0.3991 0.119 Uiso 1 1 calc R
H28C H 0.0776 0.4401 0.4605 0.119 Uiso 1 1 calc R
C22 C 0.5474(16) 0.0929(7) 0.0534(4) 0.101(2) Uani 1 1 d U
H22A H 0.5530 0.1246 0.0067 0.122 Uiso 1 1 calc R
C9 C -0.1161(18) 0.5942(6) 0.0704(3) 0.097(3) Uani 1 1 d .
H9A H -0.1206 0.5195 0.0620 0.116 Uiso 1 1 calc R
C21 C 0.7062(17) 0.0953(7) 0.0921(6) 0.111(2) Uani 1 1 d U
H21A H 0.8458 0.1301 0.0779 0.133 Uiso 1 1 calc R
C8 C 0.0621(12) 0.6594(13) 0.0593(3) 0.123(4) Uani 1 1 d .
H8A H 0.2076 0.6416 0.0405 0.148 Uiso 1 1 calc R
C10 C -0.2851(12) 0.6520(11) 0.0937(3) 0.105(3) Uani 1 1 d .
H10A H -0.4326 0.6247 0.1061 0.127 Uiso 1 1 calc R
C7 C -0.011(3) 0.7582(10) 0.0765(4) 0.138(5) Uani 1 1 d .
H7A H 0.0767 0.8231 0.0729 0.166 Uiso 1 1 calc R
N7 N 0.5315(8) 0.6551(4) 0.4501(2) 0.0639(11) Uani 1 1 d .
O1 O 0.6077(9) 0.6472(4) 0.3952(2) 0.0939(15) Uani 1 1 d .
O2 O 0.3600(9) 0.6136(5) 0.4700(3) 0.1134(19) Uani 1 1 d .
C6 C -0.224(3) 0.7502(11) 0.0977(4) 0.143(5) Uani 1 1 d .
H6A H -0.3174 0.8079 0.1126 0.172 Uiso 1 1 calc R
O3 O 0.6334(9) 0.7103(5) 0.4833(3) 0.1052(17) Uani 1 1 d .
C20 C 0.666(2) 0.0524(7) 0.1497(5) 0.116(2) Uani 1 1 d U
H20A H 0.7687 0.0452 0.1857 0.139 Uiso 1 1 calc R
C24 C 0.446(2) 0.0151(5) 0.1548(5) 0.128(3) Uani 1 1 d U
H24A H 0.3689 -0.0271 0.1925 0.153 Uiso 1 1 calc R
C23 C 0.3712(16) 0.0463(6) 0.0843(5) 0.112(2) Uani 1 1 d U
H23A H 0.2319 0.0307 0.0657 0.134 Uiso 1 1 calc R
N8 N 0.8408(11) 0.0690(5) 0.3441(5) 0.098(2) Uani 1 1 d .
O4 O 0.8380(19) 0.1425(8) 0.3724(4) 0.195(5) Uani 1 1 d .
O5 O 0.7371(13) 0.0031(6) 0.3526(7) 0.209(4) Uani 1 1 d U
O6 O 0.968(2) 0.0931(11) 0.2955(6) 0.219(5) Uani 1 1 d .
O1W O 0.622(2) 0.8903(12) 0.5612(7) 0.271(6) Uani 1 1 d .
H1W1 H 0.4950 0.8808 0.5795 0.407 Uiso 1 1 d R
H1W2 H 0.6264 0.8387 0.5389 0.407 Uiso 1 1 d R

loop_
_atom_site_aniso_label
_atom_site_aniso_U_11
_atom_site_aniso_U_22
_atom_site_aniso_U_33
_atom_site_aniso_U_23
_atom_site_aniso_U_13
_atom_site_aniso_U_12
Fe1 0.0576(4) 0.0494(4) 0.0341(3) -0.0047(3) -0.0027(3) -0.0007(3)
C1 0.061(3) 0.052(3) 0.039(2) -0.0100(19) -0.0058(19) 0.006(2)
N1 0.076(3) 0.048(2) 0.058(2) -0.0155(19) -0.001(2) 0.000(2)
N3 0.085(3) 0.051(2) 0.062(3) -0.021(2) -0.009(2) 0.001(2)
C4 0.128(5) 0.049(3) 0.049(3) -0.002(2) -0.023(3) -0.007(3)
C2 0.053(3) 0.074(3) 0.052(3) -0.013(2) -0.008(2) 0.005(2)
C5 0.071(3) 0.088(4) 0.039(2) 0.004(2) 0.002(2) -0.015(3)
C12 0.074(3) 0.051(3) 0.061(3) -0.016(2) 0.001(2) -0.005(2)
N2 0.092(4) 0.075(3) 0.075(3) -0.006(3) 0.018(3) -0.008(3)
C3 0.095(4) 0.072(4) 0.060(3) -0.022(3) -0.022(3) 0.033(3)
C11 0.103(4) 0.073(4) 0.070(4) -0.030(3) -0.026(3) 0.025(3)
C13 0.083(4) 0.059(4) 0.107(5) -0.011(3) -0.009(4) -0.020(3)
C14 0.149(7) 0.098(5) 0.066(4) -0.041(4) -0.023(4) 0.020(5)
Fe2 0.0753(5) 0.0447(4) 0.0459(4) -0.0199(3) -0.0018(3) 0.0036(3)
N4 0.072(2) 0.046(2) 0.0379(18) -0.0114(16) -0.0075(17) 0.0019(18)
N6 0.058(2) 0.059(2) 0.0366(18) -0.0096(16) 0.0006(15) -0.0017(18)
C15 0.066(3) 0.040(2) 0.047(2) -0.0193(19) -0.009(2) 0.012(2)
C26 0.067(3) 0.054(3) 0.045(2) -0.005(2) -0.009(2) -0.012(2)
N5 0.065(2) 0.069(3) 0.058(2) -0.029(2) 0.0060(19) -0.010(2)
C16 0.084(4) 0.044(3) 0.078(4) -0.025(3) 0.004(3) -0.006(2)
C27 0.065(3) 0.064(3) 0.051(3) -0.023(2) 0.002(2) -0.012(2)
C25 0.106(4) 0.048(3) 0.055(3) -0.022(2) -0.021(3) 0.024(3)
C19 0.066(3) 0.065(3) 0.065(3) -0.030(3) -0.012(2) 0.014(2)
C18 0.115(5) 0.070(4) 0.062(3) -0.021(3) -0.032(3) 0.028(4)
C17 0.143(6) 0.054(3) 0.052(3) -0.013(2) -0.002(3) 0.009(4)
C28 0.069(3) 0.108(5) 0.065(3) -0.033(3) 0.010(3) 0.010(3)
C22 0.140(6) 0.081(4) 0.091(5) -0.050(4) 0.017(4) 0.015(4)
C9 0.175(9) 0.072(4) 0.046(3) -0.011(3) -0.039(4) 0.001(5)
C21 0.121(5) 0.082(4) 0.136(6) -0.044(4) 0.006(5) 0.021(4)
C8 0.072(4) 0.257(14) 0.032(3) -0.004(5) 0.007(3) 0.013(6)
C10 0.064(4) 0.191(10) 0.055(4) 0.004(5) -0.016(3) 0.001(5)
C7 0.240(13) 0.123(8) 0.049(4) 0.029(5) -0.042(6) -0.095(9)
N7 0.064(3) 0.057(3) 0.071(3) -0.015(2) 0.007(2) 0.002(2)
O1 0.118(4) 0.088(3) 0.083(3) -0.036(3) 0.029(3) -0.039(3)
O2 0.090(3) 0.104(4) 0.147(5) -0.029(4) 0.050(3) -0.028(3)
C6 0.245(14) 0.119(8) 0.059(5) -0.011(5) -0.041(7) 0.105(9)
O3 0.101(3) 0.133(5) 0.092(3) -0.047(3) -0.005(3) -0.015(3)
C20 0.178(6) 0.067(4) 0.110(5) -0.040(4) -0.041(5) 0.050(4)
C24 0.207(7) 0.041(3) 0.127(5) -0.018(3) 0.095(5) 0.010(4)
C23 0.126(5) 0.070(4) 0.156(6) -0.072(4) 0.004(5) -0.014(4)
N8 0.080(4) 0.056(3) 0.154(7) 0.004(4) -0.043(4) -0.004(3)
O4 0.294(12) 0.182(8) 0.126(6) -0.043(6) -0.014(7) -0.141(9)
O5 0.112(5) 0.084(4) 0.423(11) -0.003(6) -0.031(6) -0.015(4)
O6 0.230(11) 0.253(13) 0.172(10) -0.028(9) 0.019(9) -0.021(10)
O1W 0.232(12) 0.292(16) 0.296(16) -0.055(13) -0.019(11) -0.042(12)

loop_
_atom_type_symbol
_atom_type_description
_atom_type_scat_dispersion_real
_atom_type_scat_dispersion_imag
_atom_type_scat_source
C C 0.0033 0.0016 'International Tables Vol C Tables 4.2.6.8 and 6.1.1.4'
H H 0.0000 0.0000 'International Tables Vol C Tables 4.2.6.8 and 6.1.1.4'
N N 0.0061 0.0033 'International Tables Vol C Tables 4.2.6.8 and 6.1.1.4'
O O 0.0106 0.0060 'International Tables Vol C Tables 4.2.6.8 and 6.1.1.4'
Fe Fe 0.3463 0.8444 'International Tables Vol C Tables 4.2.6.8 and 6.1.1.4'

loop_
_geom_angle_atom_site_label_1
_geom_angle_atom_site_label_2
_geom_angle_atom_site_label_3
_geom_angle
C7 Fe1 C8 40.6(5)
C7 Fe1 C10 64.8(4)
C8 Fe1 C10 66.1(3)
C7 Fe1 C6 39.1(5)
C8 Fe1 C6 67.0(4)
C10 Fe1 C6 38.0(5)
C7 Fe1 C9 66.3(3)
C8 Fe1 C9 39.8(4)
C10 Fe1 C9 39.0(4)
C6 Fe1 C9 65.5(4)
C7 Fe1 C1 117.5(4)
C8 Fe1 C1 148.3(4)
C10 Fe1 C1 133.6(3)
C6 Fe1 C1 111.6(3)
C9 Fe1 C1 170.9(3)
C7 Fe1 C5 148.9(6)
C8 Fe1 C5 169.3(5)
C10 Fe1 C5 111.3(3)
C6 Fe1 C5 117.9(4)
C9 Fe1 C5 131.7(3)
C1 Fe1 C5 40.9(2)
C7 Fe1 C4 170.5(6)
C8 Fe1 C4 130.8(5)
C10 Fe1 C4 118.0(4)
C6 Fe1 C4 148.4(6)
C9 Fe1 C4 109.5(3)
C1 Fe1 C4 68.0(2)
C5 Fe1 C4 40.2(3)
C7 Fe1 C2 111.5(3)
C8 Fe1 C2 116.5(3)
C10 Fe1 C2 171.8(4)
C6 Fe1 C2 134.5(5)
C9 Fe1 C2 147.7(3)
C1 Fe1 C2 40.38(19)
C5 Fe1 C2 67.7(2)
C4 Fe1 C2 67.0(2)
C7 Fe1 C3 132.9(6)
C8 Fe1 C3 108.7(3)
C10 Fe1 C3 148.2(4)
C6 Fe1 C3 171.5(6)
C9 Fe1 C3 116.3(3)
C1 Fe1 C3 67.9(2)
C5 Fe1 C3 67.7(3)
C4 Fe1 C3 40.0(3)
C2 Fe1 C3 39.8(2)
C2 C1 C5 106.9(5)
C2 C1 C11 128.6(5)
C5 C1 C11 124.5(5)
C2 C1 Fe1 70.1(3)
C5 C1 Fe1 69.7(3)
C11 C1 Fe1 125.5(4)
C12 N1 N2 110.9(5)
C12 N1 C11 127.8(5)
N2 N1 C11 121.1(5)
C12 N3 C13 106.1(5)
C12 N3 C14 125.7(6)
C13 N3 C14 128.2(6)
C3 C4 C5 108.7(5)
C3 C4 Fe1 70.1(3)
C5 C4 Fe1 69.9(3)
C3 C4 H4A 125.7
C5 C4 H4A 125.7
Fe1 C4 H4A 125.7
C3 C2 C1 109.0(5)
C3 C2 Fe1 70.1(3)
C1 C2 Fe1 69.5(3)
C3 C2 H2A 125.5
C1 C2 H2A 125.5
Fe1 C2 H2A 125.5
C4 C5 C1 107.4(5)
C4 C5 Fe1 70.0(3)
C1 C5 Fe1 69.3(3)
C4 C5 H5A 126.3
C1 C5 H5A 126.3
Fe1 C5 H5A 126.3
N1 C12 N3 108.3(5)
N1 C12 H12A 125.9
N3 C12 H12A 125.9
C13 N2 N1 102.8(5)
C4 C3 C2 108.0(5)
C4 C3 Fe1 70.0(3)
C2 C3 Fe1 70.1(3)
C4 C3 H3A 126.0
C2 C3 H3A 126.0
Fe1 C3 H3A 126.0
N1 C11 C1 112.0(5)
N1 C11 H11A 109.2
C1 C11 H11A 109.2
N1 C11 H11B 109.2
C1 C11 H11B 109.2
H11A C11 H11B 107.9
N2 C13 N3 111.9(6)
N2 C13 H13A 124.0
N3 C13 H13A 124.0
N3 C14 H14A 109.5
N3 C14 H14B 109.5
H14A C14 H14B 109.5
N3 C14 H14C 109.5
H14A C14 H14C 109.5
H14B C14 H14C 109.5
C21 Fe2 C20 35.8(4)
C21 Fe2 C24 65.4(4)
C20 Fe2 C24 41.5(4)
C21 Fe2 C15 135.5(3)
C20 Fe2 C15 112.6(3)
C24 Fe2 C15 114.8(3)
C21 Fe2 C23 64.7(4)
C20 Fe2 C23 69.0(4)
C24 Fe2 C23 44.6(4)
C15 Fe2 C23 149.0(3)
C21 Fe2 C22 36.8(4)
C20 Fe2 C22 63.0(4)
C24 Fe2 C22 67.3(3)
C15 Fe2 C22 171.5(3)
C23 Fe2 C22 38.2(3)
C21 Fe2 C16 110.7(3)
C20 Fe2 C16 113.6(3)
C24 Fe2 C16 144.2(4)
C15 Fe2 C16 41.2(2)
C23 Fe2 C16 169.1(4)
C22 Fe2 C16 132.4(3)
C21 Fe2 C19 175.4(4)
C20 Fe2 C19 140.0(4)
C24 Fe2 C19 112.5(3)
C15 Fe2 C19 40.9(2)
C23 Fe2 C19 117.2(3)
C22 Fe2 C19 147.1(3)
C16 Fe2 C19 68.3(2)
C21 Fe2 C17 115.3(4)
C20 Fe2 C17 141.7(4)
C24 Fe2 C17 175.0(4)
C15 Fe2 C17 68.5(2)
C23 Fe2 C17 130.7(4)
C22 Fe2 C17 110.0(3)
C16 Fe2 C17 40.7(3)
C19 Fe2 C17 67.1(3)
C21 Fe2 C18 144.4(4)
C20 Fe2 C18 178.4(4)
C24 Fe2 C18 137.0(4)
C15 Fe2 C18 68.3(2)
C23 Fe2 C18 109.5(3)
C22 Fe2 C18 116.3(3)
C16 Fe2 C18 68.0(3)
C19 Fe2 C18 40.0(2)
C17 Fe2 C18 39.6(3)
C26 N4 N5 111.1(4)
C26 N4 C25 127.6(5)
N5 N4 C25 121.2(4)
C26 N6 C27 105.5(4)
C26 N6 C28 127.5(5)
C27 N6 C28 126.9(5)
C19 C15 C16 107.0(5)
C19 C15 C25 126.2(5)
C16 C15 C25 126.8(5)
C19 C15 Fe2 70.1(3)
C16 C15 Fe2 70.0(3)
C25 C15 Fe2 124.4(3)
N4 C26 N6 107.7(4)
N4 C26 H26A 126.1
N6 C26 H26A 126.1
C27 N5 N4 103.6(4)
C17 C16 C15 107.1(6)
C17 C16 Fe2 70.1(3)
C15 C16 Fe2 68.9(3)
C17 C16 H16A 126.5
C15 C16 H16A 126.5
Fe2 C16 H16A 126.5
N5 C27 N6 112.0(4)
N5 C27 H27A 124.0
N6 C27 H27A 124.0
N4 C25 C15 112.1(4)
N4 C25 H25A 109.2
C15 C25 H25A 109.2
N4 C25 H25B 109.2
C15 C25 H25B 109.2
H25A C25 H25B 107.9
C18 C19 C15 109.1(6)
C18 C19 Fe2 71.2(3)
C15 C19 Fe2 69.0(3)
C18 C19 H19A 125.4
C15 C19 H19A 125.4
Fe2 C19 H19A 125.4
C17 C18 C19 107.7(5)
C17 C18 Fe2 69.5(4)
C19 C18 Fe2 68.9(3)
C17 C18 H18A 126.1
C19 C18 H18A 126.1
Fe2 C18 H18A 126.1
C18 C17 C16 109.1(6)
C18 C17 Fe2 70.8(4)
C16 C17 Fe2 69.2(3)
C18 C17 H17A 125.5
C16 C17 H17A 125.5
Fe2 C17 H17A 125.5
N6 C28 H28A 109.5
N6 C28 H28B 109.5
H28A C28 H28B 109.5
N6 C28 H28C 109.5
H28A C28 H28C 109.5
H28B C28 H28C 109.5
C21 C22 C23 112.1(10)
C21 C22 Fe2 71.0(5)
C23 C22 Fe2 70.6(4)
C21 C22 H22A 123.9
C23 C22 H22A 123.9
Fe2 C22 H22A 123.9
C10 C9 C8 107.6(8)
C10 C9 Fe1 70.5(4)
C8 C9 Fe1 69.6(4)
C10 C9 H9A 126.2
C8 C9 H9A 126.2
Fe1 C9 H9A 126.2
C20 C21 C22 114.3(11)
C20 C21 Fe2 72.1(6)
C22 C21 Fe2 72.2(5)
C20 C21 H21A 122.8
C22 C21 H21A 122.8
Fe2 C21 H21A 122.8
C9 C8 C7 105.6(8)
C9 C8 Fe1 70.6(4)
C7 C8 Fe1 69.6(4)
C9 C8 H8A 127.1
C7 C8 H8A 127.1
Fe1 C8 H8A 127.1
C6 C10 C9 110.4(9)
C6 C10 Fe1 71.2(5)
C9 C10 Fe1 70.5(4)
C6 C10 H10A 124.8
C9 C10 H10A 124.8
Fe1 C10 H10A 124.8
C6 C7 C8 108.4(9)
C6 C7 Fe1 71.2(5)
C8 C7 Fe1 69.8(5)
C6 C7 H7A 125.8
C8 C7 H7A 125.8
Fe1 C7 H7A 125.8
O2 N7 O1 120.7(5)
O2 N7 O3 121.9(6)
O1 N7 O3 117.4(5)
C10 C6 C7 107.9(9)
C10 C6 Fe1 70.8(5)
C7 C6 Fe1 69.7(5)
C10 C6 H6A 126.0
C7 C6 H6A 126.0
Fe1 C6 H6A 126.0
C21 C20 C24 108.8(10)
C21 C20 Fe2 72.1(5)
C24 C20 Fe2 68.3(5)
C21 C20 H20A 125.6
C24 C20 H20A 125.6
Fe2 C20 H20A 125.6
C20 C24 C23 101.9(7)
C20 C24 Fe2 70.1(4)
C23 C24 Fe2 68.8(4)
C20 C24 H24A 128.9
C23 C24 H24A 128.8
Fe2 C24 H24A 128.9
C22 C23 C24 102.8(8)
C22 C23 Fe2 71.2(4)
C24 C23 Fe2 66.6(4)
C22 C23 H23A 128.5
C24 C23 H23A 128.5
Fe2 C23 H23A 128.5
O5 N8 O4 127.1(12)
O5 N8 O6 126.4(13)
O4 N8 O6 105.7(9)
H1W1 O1W H1W2 98.8

loop_
_geom_bond_atom_site_label_1
_geom_bond_atom_site_label_2
_geom_bond_distance
Fe1 C7 2.003(7)
Fe1 C8 2.006(6)
Fe1 C10 2.017(6)
Fe1 C6 2.022(8)
Fe1 C9 2.018(6)
Fe1 C1 2.031(4)
Fe1 C5 2.036(5)
Fe1 C4 2.037(5)
Fe1 C2 2.039(5)
Fe1 C3 2.039(6)
C1 C2 1.404(7)
C1 C5 1.422(8)
C1 C11 1.490(7)
N1 C12 1.295(7)
N1 N2 1.356(7)
N1 C11 1.464(7)
N3 C12 1.303(7)
N3 C13 1.333(8)
N3 C14 1.474(7)
C4 C3 1.394(10)
C4 C5 1.399(9)
C4 H4A 0.9800
C2 C3 1.387(8)
C2 H2A 0.9800
C5 H5A 0.9800
C12 H12A 0.9300
N2 C13 1.306(9)
C3 H3A 0.9800
C11 H11A 0.9700
C11 H11B 0.9700
C13 H13A 0.9300
C14 H14A 0.9600
C14 H14B 0.9600
C14 H14C 0.9600
Fe2 C21 2.021(8)
Fe2 C20 2.021(8)
Fe2 C24 1.997(7)
Fe2 C15 2.017(4)
Fe2 C23 2.028(6)
Fe2 C22 2.035(6)
Fe2 C16 2.031(5)
Fe2 C19 2.031(5)
Fe2 C17 2.044(6)
Fe2 C18 2.061(6)
N4 C26 1.295(6)
N4 N5 1.355(6)
N4 C25 1.478(6)
N6 C26 1.325(6)
N6 C27 1.347(6)
N6 C28 1.464(6)
C15 C19 1.413(7)
C15 C16 1.423(8)
C15 C25 1.486(7)
C26 H26A 0.9300
N5 C27 1.292(6)
C16 C17 1.418(9)
C16 H16A 0.9800
C27 H27A 0.9300
C25 H25A 0.9700
C25 H25B 0.9700
C19 C18 1.398(9)
C19 H19A 0.9800
C18 C17 1.392(10)
C18 H18A 0.9800
C17 H17A 0.9800
C28 H28A 0.9600
C28 H28B 0.9600
C28 H28C 0.9600
C22 C21 1.281(12)
C22 C23 1.328(12)
C22 H22A 0.9800
C9 C10 1.347(12)
C9 C8 1.370(13)
C9 H9A 0.9800
C21 C20 1.242(13)
C21 H21A 0.9800
C8 C7 1.392(16)
C8 H8A 0.9800
C10 C6 1.316(15)
C10 H10A 0.9800
C7 C6 1.347(17)
C7 H7A 0.9800
N7 O2 1.208(6)
N7 O1 1.223(6)
N7 O3 1.244(7)
C6 H6A 0.9800
C20 C24 1.425(14)
C20 H20A 0.9800
C24 C23 1.527(14)
C24 H24A 0.9800
C23 H23A 0.9800
N8 O5 1.046(8)
N8 O4 1.165(11)
N8 O6 1.244(12)
O1W H1W1 0.8500
O1W H1W2 0.8500
